data_4001549
loop_
_publ_author_name
'Ballabh, Amar'
'Trivedi, Darshak R.'
'Dastidar, Parthasarathi'

_publ_section_title
;
 New Series of Organogelators Derived from a Combinatorial Library of
 Primary Ammonium Monocarboxylate Salts
;
_journal_issue 16
_journal_name_full 'Chemistry of Materials'
_journal_page_first 3795
_journal_paper_doi 10.1021/cm0605015
_journal_volume 18
_journal_year 2006
_chemical_formula_sum 'C21 H34 Br N O2'
_chemical_formula_weight 412.40
_chemical_name_systematic
; 
 ? 
;
_space_group_IT_number 14
_symmetry_cell_setting monoclinic
_symmetry_space_group_name_Hall '-P 2ybc'
_symmetry_space_group_name_H-M 'P 1 21/c 1'
_atom_sites_solution_hydrogens geom
_atom_sites_solution_primary direct
_atom_sites_solution_secondary difmap
_audit_creation_method SHELXL-97
_cell_angle_alpha 90.00
_cell_angle_beta 93.063(2)
_cell_angle_gamma 90.00
_cell_formula_units_Z 4
_cell_length_a 26.525(4)
_cell_length_b 14.2644(19)
_cell_length_c 5.7997(8)
_cell_measurement_temperature 293(2)
_cell_volume 2191.3(5)
_computing_cell_refinement 'BRUKER AXS SMART 3'
_computing_data_collection 'BRUKER AXS SMART 3'
_computing_data_reduction 'BRUKER AXS SMART 3'
_computing_molecular_graphics 'PLATON, MERCURY 1.2'
_computing_structure_refinement 'SHELXL-97(SHELRICK, 1997)'
_computing_structure_solution 'SHELXS 97( SHELRICK, 1997)'
_diffrn_ambient_temperature 293(2)
_diffrn_detector_area_resol_mean 0.3
_diffrn_measured_fraction_theta_full 0.939
_diffrn_measured_fraction_theta_max 0.939
_diffrn_measurement_device_type 'BRUKER SMART CCD AREA DETECTOR'
_diffrn_measurement_method PHI-OMEGA
_diffrn_radiation_monochromator graphite
_diffrn_radiation_source 'fine-focus sealed tube'
_diffrn_radiation_type MoK\a
_diffrn_radiation_wavelength 0.71073
_diffrn_reflns_av_R_equivalents 0.0257
_diffrn_reflns_av_sigmaI/netI 0.0388
_diffrn_reflns_limit_h_max 29
_diffrn_reflns_limit_h_min -35
_diffrn_reflns_limit_k_max 18
_diffrn_reflns_limit_k_min -15
_diffrn_reflns_limit_l_max 7
_diffrn_reflns_limit_l_min -6
_diffrn_reflns_number 13050
_diffrn_reflns_theta_full 28.23
_diffrn_reflns_theta_max 28.23
_diffrn_reflns_theta_min 1.54
_diffrn_standards_decay_% <10%
_exptl_absorpt_coefficient_mu 1.889
_exptl_absorpt_correction_type SADABS
_exptl_crystal_colour COLOURLESS
_exptl_crystal_density_diffrn 1.250
_exptl_crystal_density_method 'not measured'
_exptl_crystal_description PLATE
_exptl_crystal_F_000 872
_exptl_crystal_size_max 0.95mm
_exptl_crystal_size_mid 0.47mm
_exptl_crystal_size_min 0.23mm
_refine_diff_density_max 0.555
_refine_diff_density_min -0.247
_refine_diff_density_rms 0.067
_refine_ls_extinction_method none
_refine_ls_goodness_of_fit_ref 1.006
_refine_ls_hydrogen_treatment mixed
_refine_ls_matrix_type full
_refine_ls_number_parameters 228
_refine_ls_number_reflns 5089
_refine_ls_number_restraints 0
_refine_ls_restrained_S_all 1.006
_refine_ls_R_factor_all 0.0669
_refine_ls_R_factor_gt 0.0422
_refine_ls_shift/su_max 0.001
_refine_ls_shift/su_mean 0.000
_refine_ls_structure_factor_coef Fsqd
_refine_ls_weighting_details 'calc w=1/[\s^2^(Fo^2^)+(0.0656P)^2^+0.2475P] where P=(Fo^2^+2Fc^2^)/3'
_refine_ls_weighting_scheme calc
_refine_ls_wR_factor_gt 0.1056
_refine_ls_wR_factor_ref 0.1187
_reflns_number_gt 3556
_reflns_number_total 5089
_reflns_threshold_expression >2sigma(I)
_cod_data_source_file cm0605015si20060301_073131.cif
_cod_data_source_block ab0669
_cod_depositor_comments
;
The following automatic conversions were performed:

'_symmetry_cell_setting' value 'MONOCLINIC' changed to 'monoclinic'
according to /home/saulius/struct/CIF-dictionaries/cif_core.dic
dictionary named 'cif_core.dic' version 2.4.1 from 2010-06-29.

Automatic conversion script
Id: cif_fix_values 1715 2011-07-08 13:25:40Z adriana 
;
_cod_original_cell_volume 2191.2(5)
_cod_original_sg_symbol_H-M 'P 2(1)/C'
_cod_database_code 4001549

loop_
_symmetry_equiv_pos_as_xyz
'x, y, z'
'-x, y+1/2, -z+1/2'
'-x, -y, -z'
'x, -y-1/2, z-1/2'

loop_
_atom_site_label
_atom_site_type_symbol
_atom_site_fract_x
_atom_site_fract_y
_atom_site_fract_z
_atom_site_U_iso_or_equiv
_atom_site_adp_type
_atom_site_occupancy
_atom_site_symmetry_multiplicity
_atom_site_calc_flag
_atom_site_refinement_flags
Br1 Br 0.200057(9) 0.343241(19) 1.07867(5) 0.06343(13) Uani 1 1 d .
N1 N 0.54003(7) 0.35741(15) 0.9464(3) 0.0556(5) Uani 1 1 d .
H1NC H 0.5336 0.3725 0.7989 0.083 Uiso 1 1 calc R
H1NB H 0.5173 0.3844 1.0324 0.083 Uiso 1 1 calc R
H1NA H 0.5384 0.2954 0.9624 0.083 Uiso 1 1 calc R
O1 O 0.46630(6) 0.41977(14) 0.2155(3) 0.0660(5) Uani 1 1 d .
O2 O 0.51691(6) 0.34361(11) 0.4683(3) 0.0561(4) Uani 1 1 d .
C1 C 0.47528(8) 0.38008(17) 0.4044(4) 0.0465(5) Uani 1 1 d .
C2 C 0.43338(9) 0.37162(19) 0.5666(4) 0.0541(6) Uani 1 1 d .
H2 H 0.4400 0.3396 0.7047 0.065 Uiso 1 1 calc R
C3 C 0.38843(8) 0.40595(16) 0.5273(4) 0.0442(5) Uani 1 1 d .
H3 H 0.3834 0.4413 0.3933 0.053 Uiso 1 1 calc R
C4 C 0.34445(8) 0.39555(15) 0.6697(4) 0.0412(5) Uani 1 1 d .
C5 C 0.34759(9) 0.35287(14) 0.8868(4) 0.0451(5) Uani 1 1 d .
H5 H 0.3789 0.3343 0.9508 0.054 Uiso 1 1 calc R
C6 C 0.30489(9) 0.33788(14) 1.0074(4) 0.0462(5) Uani 1 1 d .
H6 H 0.3074 0.3090 1.1513 0.055 Uiso 1 1 calc R
C7 C 0.25850(8) 0.36585(15) 0.9136(4) 0.0435(5) Uani 1 1 d .
C8 C 0.25440(9) 0.41035(17) 0.7023(4) 0.0500(5) Uani 1 1 d .
H8 H 0.2232 0.4306 0.6412 0.060 Uiso 1 1 calc R
C9 C 0.29758(8) 0.42430(16) 0.5829(4) 0.0481(5) Uani 1 1 d .
H9 H 0.2949 0.4539 0.4399 0.058 Uiso 1 1 calc R
C10 C 0.59065(8) 0.39004(17) 1.0216(4) 0.0473(5) Uani 1 1 d .
H10A H 0.5973 0.3733 1.1824 0.057 Uiso 1 1 calc R
H10B H 0.5916 0.4579 1.0106 0.057 Uiso 1 1 calc R
C11 C 0.63141(9) 0.34988(16) 0.8826(4) 0.0516(6) Uani 1 1 d .
H11B H 0.6249 0.3668 0.7218 0.062 Uiso 1 1 calc R
H11A H 0.6304 0.2820 0.8931 0.062 Uiso 1 1 calc R
C12 C 0.68326(9) 0.38345(18) 0.9612(5) 0.0554(6) Uani 1 1 d .
H12A H 0.6898 0.3648 1.1209 0.067 Uiso 1 1 calc R
H12B H 0.6835 0.4514 0.9562 0.067 Uiso 1 1 calc R
C13 C 0.72565(10) 0.34731(17) 0.8214(5) 0.0617(7) Uani 1 1 d .
H13A H 0.7257 0.2794 0.8274 0.074 Uiso 1 1 calc R
H13B H 0.7191 0.3656 0.6614 0.074 Uiso 1 1 calc R
C14 C 0.77721(10) 0.3826(2) 0.9028(6) 0.0717(8) Uani 1 1 d .
H14B H 0.7764 0.4506 0.9038 0.086 Uiso 1 1 calc R
H14A H 0.7840 0.3621 1.0608 0.086 Uiso 1 1 calc R
C15 C 0.82009(11) 0.3518(2) 0.7626(7) 0.0764(9) Uani 1 1 d .
H15B H 0.8136 0.3730 0.6049 0.092 Uiso 1 1 calc R
H15A H 0.8208 0.2838 0.7601 0.092 Uiso 1 1 calc R
C16 C 0.87146(10) 0.3869(2) 0.8480(7) 0.0821(9) Uani 1 1 d .
H16B H 0.8708 0.4548 0.8518 0.099 Uiso 1 1 calc R
H16A H 0.8783 0.3650 1.0050 0.099 Uiso 1 1 calc R
C17 C 0.91382(12) 0.3558(2) 0.7032(7) 0.0853(10) Uani 1 1 d .
H17B H 0.9065 0.3767 0.5458 0.102 Uiso 1 1 calc R
H17A H 0.9146 0.2878 0.7014 0.102 Uiso 1 1 calc R
C18 C 0.96547(11) 0.3910(3) 0.7824(7) 0.0866(9) Uani 1 1 d .
H18A H 0.9733 0.3688 0.9383 0.104 Uiso 1 1 calc R
H18B H 0.9647 0.4590 0.7875 0.104 Uiso 1 1 calc R
C19 C 1.00728(12) 0.3608(3) 0.6308(7) 0.0887(10) Uani 1 1 d .
H19A H 1.0089 0.2928 0.6327 0.106 Uiso 1 1 calc R
H19B H 0.9981 0.3797 0.4735 0.106 Uiso 1 1 calc R
C20 C 1.05819(12) 0.3974(3) 0.6932(7) 0.1057(12) Uani 1 1 d .
H20A H 1.0682 0.3766 0.8482 0.127 Uiso 1 1 calc R
H20B H 1.0567 0.4654 0.6955 0.127 Uiso 1 1 calc R
C21 C 1.09841(14) 0.3675(4) 0.5315(9) 0.1282(17) Uani 1 1 d .
H21A H 1.1046 0.3015 0.5486 0.192 Uiso 1 1 calc R
H21B H 1.1290 0.4014 0.5687 0.192 Uiso 1 1 calc R
H21C H 1.0870 0.3807 0.3749 0.192 Uiso 1 1 calc R

loop_
_atom_site_aniso_label
_atom_site_aniso_U_11
_atom_site_aniso_U_22
_atom_site_aniso_U_33
_atom_site_aniso_U_23
_atom_site_aniso_U_13
_atom_site_aniso_U_12
Br1 0.05202(18) 0.0702(2) 0.0706(2) -0.00076(12) 0.02764(13) -0.00776(11)
N1 0.0412(10) 0.0874(15) 0.0388(10) -0.0006(9) 0.0078(8) 0.0016(9)
O1 0.0504(10) 0.1030(14) 0.0460(10) 0.0203(9) 0.0155(7) 0.0229(9)
O2 0.0424(9) 0.0815(12) 0.0447(9) 0.0072(8) 0.0073(7) 0.0139(8)
C1 0.0391(12) 0.0607(13) 0.0405(12) -0.0002(10) 0.0092(9) 0.0013(10)
C2 0.0447(13) 0.0766(16) 0.0416(13) 0.0084(11) 0.0076(10) 0.0036(11)
C3 0.0420(12) 0.0534(13) 0.0377(11) 0.0004(9) 0.0077(9) 0.0003(10)
C4 0.0401(11) 0.0421(11) 0.0420(11) -0.0056(9) 0.0092(9) -0.0023(9)
C5 0.0417(11) 0.0497(12) 0.0440(12) -0.0017(10) 0.0041(9) 0.0043(9)
C6 0.0527(13) 0.0449(12) 0.0419(11) 0.0019(9) 0.0102(10) 0.0021(10)
C7 0.0419(11) 0.0455(11) 0.0445(12) -0.0052(9) 0.0157(9) -0.0026(9)
C8 0.0384(11) 0.0638(14) 0.0480(13) -0.0002(11) 0.0046(9) 0.0029(10)
C9 0.0467(12) 0.0585(14) 0.0397(12) 0.0061(10) 0.0067(9) 0.0040(10)
C10 0.0432(12) 0.0536(13) 0.0457(12) -0.0025(10) 0.0061(10) -0.0016(10)
C11 0.0461(13) 0.0579(14) 0.0516(14) -0.0031(11) 0.0099(10) -0.0010(10)
C12 0.0466(13) 0.0527(13) 0.0677(16) -0.0044(12) 0.0106(12) 0.0002(11)
C13 0.0483(14) 0.0571(15) 0.0813(19) -0.0065(13) 0.0182(13) -0.0011(11)
C14 0.0474(15) 0.0640(16) 0.106(2) -0.0095(16) 0.0214(14) -0.0002(13)
C15 0.0487(15) 0.077(2) 0.106(2) -0.0062(16) 0.0260(15) -0.0014(13)
C16 0.0474(15) 0.083(2) 0.118(3) -0.0060(19) 0.0228(16) -0.0008(14)
C17 0.0500(16) 0.093(2) 0.116(3) -0.0073(19) 0.0284(17) -0.0010(15)
C18 0.0490(16) 0.098(2) 0.115(3) 0.000(2) 0.0197(16) 0.0035(16)
C19 0.0504(17) 0.107(3) 0.111(3) -0.001(2) 0.0231(17) 0.0066(16)
C20 0.0500(18) 0.154(4) 0.114(3) 0.007(3) 0.0136(18) 0.005(2)
C21 0.056(2) 0.189(5) 0.142(4) 0.019(3) 0.032(2) 0.022(2)

loop_
_atom_type_symbol
_atom_type_description
_atom_type_scat_dispersion_real
_atom_type_scat_dispersion_imag
_atom_type_scat_source
C C 0.0033 0.0016 'International Tables Vol C Tables 4.2.6.8 and 6.1.1.4'
H H 0.0000 0.0000 'International Tables Vol C Tables 4.2.6.8 and 6.1.1.4'
N N 0.0061 0.0033 'International Tables Vol C Tables 4.2.6.8 and 6.1.1.4'
O O 0.0106 0.0060 'International Tables Vol C Tables 4.2.6.8 and 6.1.1.4'
Br Br -0.2901 2.4595 'International Tables Vol C Tables 4.2.6.8 and 6.1.1.4'

loop_
_geom_angle_atom_site_label_1
_geom_angle_atom_site_label_2
_geom_angle_atom_site_label_3
_geom_angle
_geom_angle_site_symmetry_1
_geom_angle_site_symmetry_3
C10 N1 H1NC 109.5 . .
C10 N1 H1NB 109.5 . .
H1NC N1 H1NB 109.5 . .
C10 N1 H1NA 109.5 . .
H1NC N1 H1NA 109.5 . .
H1NB N1 H1NA 109.5 . .
O2 O2 C1 0(10) 1 .
O1 C1 O2 124.8(2) . 1
O1 C1 O2 124.8(2) . .
O2 C1 O2 0.0(2) 1 .
O1 C1 C2 118.4(2) . .
O2 C1 C2 116.8(2) 1 .
O2 C1 C2 116.8(2) . .
C3 C2 C1 124.4(2) . .
C3 C2 H2 117.8 . .
C1 C2 H2 117.8 . .
C2 C3 C4 127.7(2) . .
C2 C3 H3 116.2 . .
C4 C3 H3 116.2 . .
C9 C4 C5 117.9(2) . .
C9 C4 C3 119.40(19) . .
C5 C4 C3 122.6(2) . .
C6 C5 C4 120.9(2) . .
C6 C5 H5 119.5 . .
C4 C5 H5 119.5 . .
C7 C6 C5 119.7(2) . .
C7 C6 H6 120.2 . .
C5 C6 H6 120.2 . .
C6 C7 C8 120.7(2) . .
C6 C7 Br1 119.30(17) . .
C8 C7 Br1 120.00(17) . .
C7 C8 C9 118.9(2) . .
C7 C8 H8 120.6 . .
C9 C8 H8 120.6 . .
C4 C9 C8 121.9(2) . .
C4 C9 H9 119.1 . .
C8 C9 H9 119.1 . .
N1 C10 C11 113.27(19) . .
N1 C10 H10A 108.9 . .
C11 C10 H10A 108.9 . .
N1 C10 H10B 108.9 . .
C11 C10 H10B 108.9 . .
H10A C10 H10B 107.7 . .
C10 C11 C12 113.0(2) . .
C10 C11 H11B 109.0 . .
C12 C11 H11B 109.0 . .
C10 C11 H11A 109.0 . .
C12 C11 H11A 109.0 . .
H11B C11 H11A 107.8 . .
C11 C12 C13 115.0(2) . .
C11 C12 H12A 108.5 . .
C13 C12 H12A 108.5 . .
C11 C12 H12B 108.5 . .
C13 C12 H12B 108.5 . .
H12A C12 H12B 107.5 . .
C14 C13 C12 113.9(2) . .
C14 C13 H13A 108.8 . .
C12 C13 H13A 108.8 . .
C14 C13 H13B 108.8 . .
C12 C13 H13B 108.8 . .
H13A C13 H13B 107.7 . .
C15 C14 C13 115.7(3) . .
C15 C14 H14B 108.4 . .
C13 C14 H14B 108.4 . .
C15 C14 H14A 108.4 . .
C13 C14 H14A 108.4 . .
H14B C14 H14A 107.4 . .
C14 C15 C16 115.0(3) . .
C14 C15 H15B 108.5 . .
C16 C15 H15B 108.5 . .
C14 C15 H15A 108.5 . .
C16 C15 H15A 108.5 . .
H15B C15 H15A 107.5 . .
C17 C16 C15 114.0(3) . .
C17 C16 H16B 108.8 . .
C15 C16 H16B 108.8 . .
C17 C16 H16A 108.8 . .
C15 C16 H16A 108.8 . .
H16B C16 H16A 107.6 . .
C16 C17 C18 115.2(3) . .
C16 C17 H17B 108.5 . .
C18 C17 H17B 108.5 . .
C16 C17 H17A 108.5 . .
C18 C17 H17A 108.5 . .
H17B C17 H17A 107.5 . .
C17 C18 C19 114.2(3) . .
C17 C18 H18A 108.7 . .
C19 C18 H18A 108.7 . .
C17 C18 H18B 108.7 . .
C19 C18 H18B 108.7 . .
H18A C18 H18B 107.6 . .
C20 C19 C18 116.5(3) . .
C20 C19 H19A 108.2 . .
C18 C19 H19A 108.2 . .
C20 C19 H19B 108.2 . .
C18 C19 H19B 108.2 . .
H19A C19 H19B 107.3 . .
C19 C20 C21 114.4(4) . .
C19 C20 H20A 108.7 . .
C21 C20 H20A 108.7 . .
C19 C20 H20B 108.7 . .
C21 C20 H20B 108.7 . .
H20A C20 H20B 107.6 . .
C20 C21 H21A 109.5 . .
C20 C21 H21B 109.5 . .
H21A C21 H21B 109.5 . .
C20 C21 H21C 109.5 . .
H21A C21 H21C 109.5 . .
H21B C21 H21C 109.5 . .

loop_
_geom_bond_atom_site_label_1
_geom_bond_atom_site_label_2
_geom_bond_distance
_geom_bond_site_symmetry_2
Br1 C7 1.893(2) .
N1 C10 1.465(3) .
N1 H1NC 0.8900 .
N1 H1NB 0.8900 .
N1 H1NA 0.8900 .
O1 C1 1.245(3) .
O2 O2 0.000(6) 1
O2 C1 1.258(3) .
C1 O2 1.258(3) 1
C1 C2 1.499(3) .
C2 C3 1.298(3) .
C2 H2 0.9300 .
C3 C4 1.473(3) .
C3 H3 0.9300 .
C4 C9 1.379(3) .
C4 C5 1.397(3) .
C5 C6 1.379(3) .
C5 H5 0.9300 .
C6 C7 1.377(3) .
C6 H6 0.9300 .
C7 C8 1.379(3) .
C8 C9 1.384(3) .
C8 H8 0.9300 .
C9 H9 0.9300 .
C10 C11 1.497(3) .
C10 H10A 0.9700 .
C10 H10B 0.9700 .
C11 C12 1.504(3) .
C11 H11B 0.9700 .
C11 H11A 0.9700 .
C12 C13 1.512(3) .
C12 H12A 0.9700 .
C12 H12B 0.9700 .
C13 C14 1.510(4) .
C13 H13A 0.9700 .
C13 H13B 0.9700 .
C14 C15 1.499(4) .
C14 H14B 0.9700 .
C14 H14A 0.9700 .
C15 C16 1.510(4) .
C15 H15B 0.9700 .
C15 H15A 0.9700 .
C16 C17 1.505(4) .
C16 H16B 0.9700 .
C16 H16A 0.9700 .
C17 C18 1.508(4) .
C17 H17B 0.9700 .
C17 H17A 0.9700 .
C18 C19 1.514(4) .
C18 H18A 0.9700 .
C18 H18B 0.9700 .
C19 C20 1.475(5) .
C19 H19A 0.9700 .
C19 H19B 0.9700 .
C20 C21 1.519(5) .
C20 H20A 0.9700 .
C20 H20B 0.9700 .
C21 H21A 0.9600 .
C21 H21B 0.9600 .
C21 H21C 0.9600 .

loop_
_geom_hbond_atom_site_label_D
_geom_hbond_atom_site_label_H
_geom_hbond_atom_site_label_A
_geom_hbond_distance_DH
_geom_hbond_distance_HA
_geom_hbond_distance_DA
_geom_hbond_angle_DHA
_geom_hbond_site_symmetry_A
N1 H1NC O2 0.89 1.99 2.815(3) 153.9 1
N1 H1NB O1 0.89 1.83 2.716(3) 170.2 1_556
N1 H1NB O2 0.89 2.59 3.126(3) 119.1 1_556
N1 H1NA O2 0.89 2.06 2.936(3) 166.1 4_566
